data_7229784
loop_
_publ_author_name
'Hariharan, Palamarneri Sivaraman'
'Gayathri, Parthasarathy'
'Kundu, Anu'
'Karthikeyan, Subramanian'
'Moon, Dohyun'
'Anthony, Savarimuthu Philip'

_publ_section_title
;
 Synthesis of tunable, red fluorescent aggregation-enhanced emissive
 organic fluorophores: stimuli-responsive high contrast off--on
 fluorescence switching
;
_journal_issue 5
_journal_name_full CrystEngComm
_journal_page_first 643
_journal_paper_doi 10.1039/C7CE01867C
_journal_volume 20
_journal_year 2018
_chemical_formula_moiety 'C29 H21 N O3'
_chemical_formula_sum 'C29 H21 N O3'
_chemical_formula_weight 431.47
_space_group_crystal_system monoclinic
_space_group_IT_number 14
_space_group_name_Hall '-P 2ybc'
_space_group_name_H-M_alt 'P 1 21/c 1'
_symmetry_space_group_name_Hall '-P 2ybc'
_symmetry_space_group_name_H-M 'P 1 21/c 1'
_atom_sites_solution_hydrogens geom
_audit_creation_method SHELXL-2016/6
_audit_update_record
;
2017-10-12 deposited with the CCDC.
2017-12-26 downloaded from the CCDC.
;
_cell_angle_alpha 90
_cell_angle_beta 111.962(4)
_cell_angle_gamma 90
_cell_formula_units_Z 4
_cell_length_a 17.341(2)
_cell_length_b 9.321(2)
_cell_length_c 14.471(2)
_cell_measurement_reflns_used 43952
_cell_measurement_temperature 220(2)
_cell_measurement_theta_max 33.749
_cell_measurement_theta_min 0.401
_cell_volume 2169.3(6)
_computing_cell_refinement '<i>HKL3000sm</i>(Otwinowski & Minor, 1997)'
_computing_data_collection '<i>PAL BL2D-SMDC Program</i>(Shin et. al, 2016)'
_computing_data_reduction '<i>HKL3000sm</i>(Otwinowski & Minor, 1997)'
_computing_molecular_graphics '<i>DIAMOND 4</i>(Putz & Brandenburg, 2014)'
_computing_publication_material '<i>enCifer 1.5.1</i>'
_computing_structure_refinement '<i>SHELXL-2016</i> (Sheldrick, 2015)'
_computing_structure_solution '<i>SHELXT-2014</i> (Sheldrick, 2015)'
_diffrn_ambient_temperature 220(2)
_diffrn_measured_fraction_theta_full 0.997
_diffrn_measured_fraction_theta_max 0.998
_diffrn_measurement_device_type 'ADSC Q210 CCD area detector'
_diffrn_measurement_method 'omega scan'
_diffrn_radiation_type synchrotron
_diffrn_radiation_wavelength 0.700
_diffrn_reflns_av_R_equivalents 0.0294
_diffrn_reflns_av_unetI/netI 0.0467
_diffrn_reflns_Laue_measured_fraction_full 0.997
_diffrn_reflns_Laue_measured_fraction_max 0.998
_diffrn_reflns_limit_h_max 22
_diffrn_reflns_limit_h_min -22
_diffrn_reflns_limit_k_max 12
_diffrn_reflns_limit_k_min -12
_diffrn_reflns_limit_l_max 18
_diffrn_reflns_limit_l_min -18
_diffrn_reflns_number 9571
_diffrn_reflns_point_group_measured_fraction_full 0.997
_diffrn_reflns_point_group_measured_fraction_max 0.998
_diffrn_reflns_theta_full 24.835
_diffrn_reflns_theta_max 26.997
_diffrn_reflns_theta_min 2.487
_diffrn_source 'PLSII 2D bending magnet'
_exptl_absorpt_coefficient_mu 0.082
_exptl_absorpt_correction_T_max 1.000
_exptl_absorpt_correction_T_min 0.885
_exptl_absorpt_correction_type empirical
_exptl_absorpt_process_details '<i>HKL3000sm Scalepack(Otwinowski & Minor, 1997)</i>'
_exptl_crystal_colour red
_exptl_crystal_density_diffrn 1.321
_exptl_crystal_description needle
_exptl_crystal_F_000 904
_exptl_crystal_size_max 0.092
_exptl_crystal_size_mid 0.009
_exptl_crystal_size_min 0.008
_refine_diff_density_max 0.234
_refine_diff_density_min -0.220
_refine_diff_density_rms 0.041
_refine_ls_extinction_coef 0.059(4)
_refine_ls_extinction_expression Fc^*^=kFc[1+0.001xFc^2^\l^3^/sin(2\q)]^-1/4^
_refine_ls_extinction_method 'SHELXL-2016/6 (Sheldrick 2016)'
_refine_ls_goodness_of_fit_ref 0.986
_refine_ls_hydrogen_treatment constr
_refine_ls_matrix_type full
_refine_ls_number_parameters 300
_refine_ls_number_reflns 4946
_refine_ls_number_restraints 0
_refine_ls_restrained_S_all 0.986
_refine_ls_R_factor_all 0.0726
_refine_ls_R_factor_gt 0.0427
_refine_ls_shift/su_max 0.000
_refine_ls_shift/su_mean 0.000
_refine_ls_structure_factor_coef Fsqd
_refine_ls_weighting_details 'w=1/[\s^2^(Fo^2^)+(0.0700P)^2^] where P=(Fo^2^+2Fc^2^)/3'
_refine_ls_weighting_scheme calc
_refine_ls_wR_factor_gt 0.1072
_refine_ls_wR_factor_ref 0.1184
_reflns_Friedel_coverage 0.000
_reflns_number_gt 3302
_reflns_number_total 4946
_reflns_threshold_expression 'I > 2\s(I)'
_cod_data_source_file c7ce01867c2.cif
_cod_data_source_block SPA1165
_cod_depositor_comments 'Adding full bibliography for 7229783--7229787.cif.'
_cod_database_code 7229784
_shelx_shelxl_version_number 2016/6
_shelx_space_group_comment
;
The symmetry employed for this shelxl refinement is uniquely defined
by the following loop, which should always be used as a source of
symmetry information in preference to the above space-group names.
They are only intended as comments.
;
_shelx_estimated_absorpt_t_min 0.993
_shelx_estimated_absorpt_t_max 0.999

loop_
_space_group_symop_operation_xyz
'x, y, z'
'-x, y+1/2, -z+1/2'
'-x, -y, -z'
'x, -y-1/2, z-1/2'

loop_
_atom_site_label
_atom_site_type_symbol
_atom_site_fract_x
_atom_site_fract_y
_atom_site_fract_z
_atom_site_U_iso_or_equiv
_atom_site_adp_type
_atom_site_occupancy
_atom_site_site_symmetry_order
_atom_site_calc_flag
_atom_site_refinement_flags_posn
_atom_site_refinement_flags_adp
O1 O 0.82649(7) 0.17768(11) 0.40993(8) 0.0482(3) Uani 1 1 d . .
O2 O 0.94553(7) 0.01044(11) 0.74340(8) 0.0464(3) Uani 1 1 d . .
O3 O 0.51862(8) 0.92881(12) 0.11950(8) 0.0541(3) Uani 1 1 d . .
N1 N 0.68223(7) 0.78223(12) 0.51919(8) 0.0359(3) Uani 1 1 d . .
C1 C 0.45402(14) 0.8408(2) 0.05382(14) 0.0715(6) Uani 1 1 d . .
H1A H 0.430466 0.886503 -0.010969 0.107 Uiso 1 1 calc R U
H1B H 0.410988 0.828002 0.080766 0.107 Uiso 1 1 calc R U
H1C H 0.476694 0.748037 0.046998 0.107 Uiso 1 1 calc R U
C2 C 0.55587(9) 0.88608(15) 0.21603(11) 0.0370(3) Uani 1 1 d . .
C3 C 0.54220(9) 0.75569(15) 0.25259(11) 0.0400(4) Uani 1 1 d . .
H3 H 0.504945 0.689312 0.209866 0.048 Uiso 1 1 calc R U
C4 C 0.58357(9) 0.72296(14) 0.35252(11) 0.0385(4) Uani 1 1 d . .
H4 H 0.573078 0.634908 0.377255 0.046 Uiso 1 1 calc R U
C5 C 0.64000(8) 0.81754(14) 0.41646(10) 0.0320(3) Uani 1 1 d . .
C6 C 0.65423(9) 0.94799(15) 0.37923(11) 0.0368(3) Uani 1 1 d . .
H6 H 0.692454 1.013438 0.421613 0.044 Uiso 1 1 calc R U
C7 C 0.61232(10) 0.98169(15) 0.28009(12) 0.0405(4) Uani 1 1 d . .
H7 H 0.622062 1.070438 0.255565 0.049 Uiso 1 1 calc R U
C8 C 0.72237(8) 0.64927(14) 0.54575(10) 0.0317(3) Uani 1 1 d . .
C9 C 0.75376(9) 0.57899(15) 0.48202(11) 0.0377(3) Uani 1 1 d . .
H9 H 0.747756 0.621328 0.420750 0.045 Uiso 1 1 calc R U
C10 C 0.79335(9) 0.44867(15) 0.50765(11) 0.0376(3) Uani 1 1 d . .
H10 H 0.813794 0.403267 0.463442 0.045 Uiso 1 1 calc R U
C11 C 0.80373(8) 0.38242(14) 0.59848(10) 0.0328(3) Uani 1 1 d . .
C12 C 0.77200(9) 0.45433(14) 0.66183(11) 0.0365(3) Uani 1 1 d . .
H12 H 0.778663 0.412944 0.723587 0.044 Uiso 1 1 calc R U
C13 C 0.73145(9) 0.58364(15) 0.63604(11) 0.0363(3) Uani 1 1 d . .
H13 H 0.709726 0.628122 0.679365 0.044 Uiso 1 1 calc R U
C14 C 0.84765(8) 0.24971(14) 0.63357(11) 0.0351(3) Uani 1 1 d . .
H14 H 0.860339 0.234030 0.701856 0.042 Uiso 1 1 calc R U
C15 C 0.87474(8) 0.14247(14) 0.58997(10) 0.0333(3) Uani 1 1 d . .
C16 C 0.86130(9) 0.10726(14) 0.48524(11) 0.0355(3) Uani 1 1 d . .
C17 C 0.89638(9) -0.03973(14) 0.48671(11) 0.0369(3) Uani 1 1 d . .
C18 C 0.89937(10) -0.12211(17) 0.40812(13) 0.0473(4) Uani 1 1 d . .
H18 H 0.876875 -0.088251 0.342192 0.057 Uiso 1 1 calc R U
C19 C 0.93671(10) -0.25616(17) 0.43025(14) 0.0546(5) Uani 1 1 d . .
H19 H 0.939597 -0.314106 0.378478 0.066 Uiso 1 1 calc R U
C20 C 0.96976(11) -0.30577(17) 0.52747(15) 0.0575(5) Uani 1 1 d . .
H20 H 0.994771 -0.396878 0.540392 0.069 Uiso 1 1 calc R U
C21 C 0.96680(10) -0.22436(16) 0.60595(13) 0.0481(4) Uani 1 1 d . .
H21 H 0.988810 -0.258786 0.671753 0.058 Uiso 1 1 calc R U
C22 C 0.93017(9) -0.09012(14) 0.58391(12) 0.0378(4) Uani 1 1 d . .
C23 C 0.92052(9) 0.01973(15) 0.65259(11) 0.0363(3) Uani 1 1 d . .
C24 C 0.68244(9) 0.88420(14) 0.59229(10) 0.0330(3) Uani 1 1 d . .
C25 C 0.61289(10) 0.96741(17) 0.57833(12) 0.0449(4) Uani 1 1 d . .
H25 H 0.564586 0.954566 0.521054 0.054 Uiso 1 1 calc R U
C26 C 0.61415(11) 1.06946(18) 0.64834(13) 0.0518(4) Uani 1 1 d . .
H26 H 0.566486 1.125067 0.638395 0.062 Uiso 1 1 calc R U
C27 C 0.68429(11) 1.09036(16) 0.73220(12) 0.0501(4) Uani 1 1 d . .
H27 H 0.684867 1.159870 0.779514 0.060 Uiso 1 1 calc R U
C28 C 0.75360(11) 1.00847(16) 0.74609(12) 0.0446(4) Uani 1 1 d . .
H28 H 0.801942 1.022769 0.803088 0.054 Uiso 1 1 calc R U
C29 C 0.75312(9) 0.90534(15) 0.67729(11) 0.0381(3) Uani 1 1 d . .
H29 H 0.800786 0.849338 0.688086 0.046 Uiso 1 1 calc R U

loop_
_atom_site_aniso_label
_atom_site_aniso_U_11
_atom_site_aniso_U_22
_atom_site_aniso_U_33
_atom_site_aniso_U_23
_atom_site_aniso_U_13
_atom_site_aniso_U_12
O1 0.0658(7) 0.0369(6) 0.0352(6) 0.0022(5) 0.0111(5) 0.0106(5)
O2 0.0555(7) 0.0364(6) 0.0376(6) 0.0045(5) 0.0061(5) 0.0051(5)
O3 0.0716(8) 0.0507(7) 0.0353(6) 0.0079(5) 0.0146(6) 0.0106(6)
N1 0.0444(7) 0.0278(6) 0.0319(6) -0.0012(5) 0.0100(5) 0.0103(5)
C1 0.0956(15) 0.0582(11) 0.0392(10) -0.0026(9) 0.0004(10) 0.0130(11)
C2 0.0444(8) 0.0364(7) 0.0321(8) 0.0041(6) 0.0162(6) 0.0105(7)
C3 0.0463(8) 0.0317(7) 0.0363(8) -0.0042(6) 0.0091(7) 0.0001(7)
C4 0.0486(8) 0.0243(7) 0.0400(8) 0.0022(6) 0.0137(7) 0.0007(6)
C5 0.0344(7) 0.0279(7) 0.0333(7) 0.0003(6) 0.0121(6) 0.0054(6)
C6 0.0373(8) 0.0304(7) 0.0431(8) -0.0026(6) 0.0157(7) -0.0026(6)
C7 0.0502(9) 0.0303(7) 0.0466(9) 0.0072(6) 0.0245(7) 0.0017(7)
C8 0.0352(7) 0.0251(7) 0.0336(8) 0.0002(5) 0.0115(6) 0.0030(6)
C9 0.0511(9) 0.0321(7) 0.0330(7) 0.0064(6) 0.0193(7) 0.0099(7)
C10 0.0486(8) 0.0329(7) 0.0354(8) 0.0024(6) 0.0205(7) 0.0089(7)
C11 0.0388(7) 0.0262(7) 0.0331(7) 0.0014(5) 0.0133(6) 0.0021(6)
C12 0.0504(9) 0.0306(7) 0.0300(7) 0.0032(6) 0.0168(6) 0.0014(7)
C13 0.0475(8) 0.0315(7) 0.0359(8) -0.0015(6) 0.0224(7) 0.0038(6)
C14 0.0407(8) 0.0297(7) 0.0319(7) 0.0026(6) 0.0100(6) 0.0017(6)
C15 0.0369(7) 0.0250(7) 0.0348(8) 0.0023(6) 0.0098(6) 0.0018(6)
C16 0.0365(7) 0.0294(7) 0.0368(8) -0.0006(6) 0.0096(6) 0.0004(6)
C17 0.0345(7) 0.0292(7) 0.0428(9) -0.0035(6) 0.0097(7) -0.0010(6)
C18 0.0476(9) 0.0421(9) 0.0470(9) -0.0100(7) 0.0116(7) -0.0001(7)
C19 0.0543(10) 0.0386(9) 0.0666(12) -0.0204(8) 0.0174(9) 0.0004(8)
C20 0.0569(10) 0.0298(8) 0.0759(13) -0.0101(8) 0.0134(9) 0.0092(8)
C21 0.0451(9) 0.0313(8) 0.0577(10) 0.0010(7) 0.0074(8) 0.0055(7)
C22 0.0341(7) 0.0273(7) 0.0463(9) -0.0021(6) 0.0085(7) -0.0011(6)
C23 0.0347(7) 0.0283(7) 0.0407(8) 0.0012(6) 0.0082(6) -0.0004(6)
C24 0.0397(7) 0.0256(6) 0.0343(7) -0.0003(5) 0.0145(6) 0.0029(6)
C25 0.0440(8) 0.0453(9) 0.0413(9) -0.0044(7) 0.0113(7) 0.0125(7)
C26 0.0634(11) 0.0469(9) 0.0486(10) -0.0001(8) 0.0249(9) 0.0227(8)
C27 0.0798(12) 0.0364(8) 0.0380(9) -0.0046(7) 0.0264(9) 0.0075(8)
C28 0.0570(10) 0.0392(8) 0.0353(8) -0.0032(6) 0.0146(7) -0.0036(7)
C29 0.0419(8) 0.0340(8) 0.0370(8) 0.0001(6) 0.0130(7) 0.0024(6)

loop_
_atom_type_symbol
_atom_type_description
_atom_type_scat_dispersion_real
_atom_type_scat_dispersion_imag
_atom_type_scat_source
C C 0.0030 0.0016 'International Tables Vol C Tables 4.2.6.8 and 6.1.1.4'
H H 0.0000 0.0000 'International Tables Vol C Tables 4.2.6.8 and 6.1.1.4'
N N 0.0059 0.0032 'International Tables Vol C Tables 4.2.6.8 and 6.1.1.4'
O O 0.0105 0.0059 'International Tables Vol C Tables 4.2.6.8 and 6.1.1.4'

loop_
_geom_angle_atom_site_label_1
_geom_angle_atom_site_label_2
_geom_angle_atom_site_label_3
_geom_angle
C2 O3 C1 117.94(13)
C8 N1 C24 121.60(11)
C8 N1 C5 119.83(11)
C24 N1 C5 118.57(11)
O3 C1 H1A 109.5
O3 C1 H1B 109.5
H1A C1 H1B 109.5
O3 C1 H1C 109.5
H1A C1 H1C 109.5
H1B C1 H1C 109.5
O3 C2 C3 124.56(14)
O3 C2 C7 116.25(13)
C3 C2 C7 119.18(13)
C2 C3 C4 119.81(13)
C2 C3 H3 120.1
C4 C3 H3 120.1
C5 C4 C3 121.20(13)
C5 C4 H4 119.4
C3 C4 H4 119.4
C4 C5 C6 118.83(13)
C4 C5 N1 120.56(12)
C6 C5 N1 120.60(12)
C7 C6 C5 120.10(13)
C7 C6 H6 119.9
C5 C6 H6 119.9
C6 C7 C2 120.86(13)
C6 C7 H7 119.6
C2 C7 H7 119.6
C9 C8 C13 118.46(12)
C9 C8 N1 120.61(12)
C13 C8 N1 120.92(12)
C10 C9 C8 120.95(13)
C10 C9 H9 119.5
C8 C9 H9 119.5
C9 C10 C11 121.18(13)
C9 C10 H10 119.4
C11 C10 H10 119.4
C10 C11 C12 117.26(12)
C10 C11 C14 125.02(13)
C12 C11 C14 117.65(13)
C13 C12 C11 121.80(13)
C13 C12 H12 119.1
C11 C12 H12 119.1
C12 C13 C8 120.33(13)
C12 C13 H13 119.8
C8 C13 H13 119.8
C15 C14 C11 134.24(14)
C15 C14 H14 112.9
C11 C14 H14 112.9
C14 C15 C16 133.61(13)
C14 C15 C23 118.76(13)
C16 C15 C23 107.23(12)
O1 C16 C15 129.06(13)
O1 C16 C17 124.59(14)
C15 C16 C17 106.31(12)
C22 C17 C18 120.78(14)
C22 C17 C16 109.86(13)
C18 C17 C16 129.35(14)
C19 C18 C17 117.75(16)
C19 C18 H18 121.1
C17 C18 H18 121.1
C20 C19 C18 120.99(16)
C20 C19 H19 119.5
C18 C19 H19 119.5
C21 C20 C19 121.51(15)
C21 C20 H20 119.2
C19 C20 H20 119.2
C20 C21 C22 117.47(16)
C20 C21 H21 121.3
C22 C21 H21 121.3
C21 C22 C17 121.50(15)
C21 C22 C23 128.89(15)
C17 C22 C23 109.61(12)
O2 C23 C22 126.08(13)
O2 C23 C15 126.99(13)
C22 C23 C15 106.93(12)
C25 C24 C29 118.84(13)
C25 C24 N1 120.45(13)
C29 C24 N1 120.68(13)
C24 C25 C26 120.27(15)
C24 C25 H25 119.9
C26 C25 H25 119.9
C27 C26 C25 120.71(15)
C27 C26 H26 119.6
C25 C26 H26 119.6
C26 C27 C28 119.20(15)
C26 C27 H27 120.4
C28 C27 H27 120.4
C27 C28 C29 120.79(15)
C27 C28 H28 119.6
C29 C28 H28 119.6
C28 C29 C24 120.18(14)
C28 C29 H29 119.9
C24 C29 H29 119.9

loop_
_geom_bond_atom_site_label_1
_geom_bond_atom_site_label_2
_geom_bond_distance
O1 C16 1.2210(17)
O2 C23 1.2231(18)
O3 C2 1.3610(18)
O3 C1 1.426(2)
N1 C8 1.4029(17)
N1 C24 1.4211(17)
N1 C5 1.4283(17)
C1 H1A 0.9700
C1 H1B 0.9700
C1 H1C 0.9700
C2 C3 1.381(2)
C2 C7 1.390(2)
C3 C4 1.387(2)
C3 H3 0.9400
C4 C5 1.3834(19)
C4 H4 0.9400
C5 C6 1.389(2)
C6 C7 1.380(2)
C6 H6 0.9400
C7 H7 0.9400
C8 C9 1.397(2)
C8 C13 1.3972(19)
C9 C10 1.3763(19)
C9 H9 0.9400
C10 C11 1.4016(19)
C10 H10 0.9400
C11 C12 1.4034(19)
C11 C14 1.4418(18)
C12 C13 1.3749(19)
C12 H12 0.9400
C13 H13 0.9400
C14 C15 1.356(2)
C14 H14 0.9400
C15 C16 1.481(2)
C15 C23 1.4907(19)
C16 C17 1.4959(19)
C17 C22 1.388(2)
C17 C18 1.389(2)
C18 C19 1.388(2)
C18 H18 0.9400
C19 C20 1.385(3)
C19 H19 0.9400
C20 C21 1.383(2)
C20 H20 0.9400
C21 C22 1.385(2)
C21 H21 0.9400
C22 C23 1.479(2)
C24 C25 1.384(2)
C24 C29 1.388(2)
C25 C26 1.384(2)
C25 H25 0.9400
C26 C27 1.373(2)
C26 H26 0.9400
C27 C28 1.374(2)
C27 H27 0.9400
C28 C29 1.382(2)
C28 H28 0.9400
C29 H29 0.9400

loop_
_geom_torsion_atom_site_label_1
_geom_torsion_atom_site_label_2
_geom_torsion_atom_site_label_3
_geom_torsion_atom_site_label_4
_geom_torsion
C1 O3 C2 C3 7.6(2)
C1 O3 C2 C7 -173.53(15)
O3 C2 C3 C4 180.00(14)
C7 C2 C3 C4 1.1(2)
C2 C3 C4 C5 -1.4(2)
C3 C4 C5 C6 0.7(2)
C3 C4 C5 N1 -179.91(13)
C8 N1 C5 C4 50.20(18)
C24 N1 C5 C4 -129.90(15)
C8 N1 C5 C6 -130.47(14)
C24 N1 C5 C6 49.43(18)
C4 C5 C6 C7 0.1(2)
N1 C5 C6 C7 -179.21(13)
C5 C6 C7 C2 -0.4(2)
O3 C2 C7 C6 -179.23(14)
C3 C2 C7 C6 -0.3(2)
C24 N1 C8 C9 -151.65(14)
C5 N1 C8 C9 28.2(2)
C24 N1 C8 C13 28.8(2)
C5 N1 C8 C13 -151.35(13)
C13 C8 C9 C10 -0.5(2)
N1 C8 C9 C10 179.87(13)
C8 C9 C10 C11 -0.2(2)
C9 C10 C11 C12 0.1(2)
C9 C10 C11 C14 -176.93(14)
C10 C11 C12 C13 0.8(2)
C14 C11 C12 C13 178.02(13)
C11 C12 C13 C8 -1.5(2)
C9 C8 C13 C12 1.4(2)
N1 C8 C13 C12 -179.03(13)
C10 C11 C14 C15 -15.0(3)
C12 C11 C14 C15 167.95(15)
C11 C14 C15 C16 -9.3(3)
C11 C14 C15 C23 178.94(14)
C14 C15 C16 O1 7.6(3)
C23 C15 C16 O1 179.99(15)
C14 C15 C16 C17 -170.04(15)
C23 C15 C16 C17 2.36(15)
O1 C16 C17 C22 -178.91(14)
C15 C16 C17 C22 -1.15(16)
O1 C16 C17 C18 2.1(3)
C15 C16 C17 C18 179.86(15)
C22 C17 C18 C19 0.4(2)
C16 C17 C18 C19 179.28(15)
C17 C18 C19 C20 0.0(2)
C18 C19 C20 C21 0.1(3)
C19 C20 C21 C22 -0.6(3)
C20 C21 C22 C17 1.1(2)
C20 C21 C22 C23 -178.32(15)
C18 C17 C22 C21 -1.0(2)
C16 C17 C22 C21 179.95(13)
C18 C17 C22 C23 178.53(14)
C16 C17 C22 C23 -0.56(16)
C21 C22 C23 O2 1.4(3)
C17 C22 C23 O2 -178.02(14)
C21 C22 C23 C15 -178.51(15)
C17 C22 C23 C15 2.04(16)
C14 C15 C23 O2 -8.9(2)
C16 C15 C23 O2 177.36(14)
C14 C15 C23 C22 171.03(13)
C16 C15 C23 C22 -2.70(15)
C8 N1 C24 C25 -142.90(15)
C5 N1 C24 C25 37.20(19)
C8 N1 C24 C29 39.2(2)
C5 N1 C24 C29 -140.73(14)
C29 C24 C25 C26 -0.2(2)
N1 C24 C25 C26 -178.14(15)
C24 C25 C26 C27 0.4(3)
C25 C26 C27 C28 -0.1(3)
C26 C27 C28 C29 -0.5(3)
C27 C28 C29 C24 0.7(2)
C25 C24 C29 C28 -0.4(2)
N1 C24 C29 C28 177.61(13)
